data_4509507
loop_
_publ_author_name
'Boldog, Ishtvan'
'Daran, Jean-Claude'
'Chernega, Alexander N.'
'Rusanov, Eduard B.'
'Krautscheid, Harald'
'Domasevitch, Konstantin V.'

_publ_section_title
;
 Hydrogen Bonding Patterns and Supramolecular Structure of
 4,4&#x2032;-Bipyrazolium Salts
;
_journal_issue 6
_journal_name_full 'Crystal Growth &amp; Design'
_journal_page_first 2895
_journal_paper_doi 10.1021/cg9002109
_journal_volume 9
_journal_year 2009
_chemical_formula_moiety 'C6 H8 N4, 2(F6 Ta)'
_chemical_formula_sum 'C6 H8 F12 N4 Ta2'
_chemical_formula_weight 726.06
_chemical_name_systematic
; 
4,4'-bipyrazolium hexafluorotantalate(V)
;
_space_group_IT_number 14
_space_group_name_Hall '-P 2yn'
_symmetry_cell_setting monoclinic
_symmetry_Int_Tables_number 14
_symmetry_space_group_name_Hall '-P 2yn'
_symmetry_space_group_name_H-M 'P 1 21/n 1'
_atom_sites_solution_hydrogens geom
_atom_sites_solution_primary direct
_atom_sites_solution_secondary difmap
_audit_creation_method SHELXL-97
_cell_angle_alpha 90.00
_cell_angle_beta 102.984(2)
_cell_angle_gamma 90.00
_cell_formula_units_Z 2
_cell_length_a 5.2630(5)
_cell_length_b 13.6973(14)
_cell_length_c 10.6349(11)
_cell_measurement_reflns_used 4927
_cell_measurement_temperature 223(2)
_cell_measurement_theta_max 29.18
_cell_measurement_theta_min 2.46
_cell_volume 747.06(13)
_computing_cell_refinement 'SAINT-NT (Bruker, 1999)'
_computing_data_collection 'SMART-NT (Bruker, 1998)'
_computing_data_reduction 'SAINT-NT (Bruker, 1999)'
_computing_molecular_graphics 'Diamond 2.1e (Brandenburg, 1999)'
_computing_publication_material 'WinGX 1.700.00 (Farrugia, 1999)'
_computing_structure_refinement 'SHELXL-97 (Sheldrick, 1997)'
_computing_structure_solution 'SHELXS-97 (Sheldrick, 1997)'
_diffrn_ambient_temperature 223(2)
_diffrn_measured_fraction_theta_full 0.990
_diffrn_measured_fraction_theta_max 0.990
_diffrn_measurement_device_type 'Siemens SMART CCD area-detector diffractometer'
_diffrn_measurement_method '\w scans'
_diffrn_radiation_monochromator graphite
_diffrn_radiation_source 'fine-focus sealed tube'
_diffrn_radiation_type MoK\a
_diffrn_radiation_wavelength 0.71073
_diffrn_reflns_av_R_equivalents 0.0276
_diffrn_reflns_av_sigmaI/netI 0.0226
_diffrn_reflns_limit_h_max 5
_diffrn_reflns_limit_h_min -7
_diffrn_reflns_limit_k_max 18
_diffrn_reflns_limit_k_min -17
_diffrn_reflns_limit_l_max 13
_diffrn_reflns_limit_l_min -13
_diffrn_reflns_number 4927
_diffrn_reflns_theta_full 29.18
_diffrn_reflns_theta_max 29.18
_diffrn_reflns_theta_min 2.46
_diffrn_standards_decay_% 0
_exptl_absorpt_coefficient_mu 14.770
_exptl_absorpt_correction_T_max 0.10987
_exptl_absorpt_correction_T_min 0.05933
_exptl_absorpt_correction_type empirical
_exptl_absorpt_process_details 'SADABS (Sheldrick, 1996)'
_exptl_crystal_colour colorless
_exptl_crystal_density_diffrn 3.228
_exptl_crystal_density_method 'not measured'
_exptl_crystal_description block
_exptl_crystal_F_000 652
_exptl_crystal_size_max 0.42
_exptl_crystal_size_mid 0.17
_exptl_crystal_size_min 0.15
_refine_diff_density_max 1.474
_refine_diff_density_min -1.458
_refine_diff_density_rms 0.208
_refine_ls_extinction_coef 0.0120(6)
_refine_ls_extinction_expression Fc^*^=kFc[1+0.001xFc^2^\l^3^/sin(2\q)]^-1/4^
_refine_ls_extinction_method SHELXL
_refine_ls_goodness_of_fit_ref 1.080
_refine_ls_hydrogen_treatment constr
_refine_ls_matrix_type full
_refine_ls_number_parameters 110
_refine_ls_number_reflns 2003
_refine_ls_number_restraints 0
_refine_ls_restrained_S_all 1.080
_refine_ls_R_factor_all 0.0329
_refine_ls_R_factor_gt 0.0290
_refine_ls_shift/su_max 0.001
_refine_ls_shift/su_mean 0.000
_refine_ls_structure_factor_coef Fsqd
_refine_ls_weighting_details 'w=1/[\s^2^(Fo^2^)+(0.0437P)^2^+3.1292P] where P=(Fo^2^+2Fc^2^)/3'
_refine_ls_weighting_scheme calc
_refine_ls_wR_factor_gt 0.0723
_refine_ls_wR_factor_ref 0.0742
_reflns_number_gt 1697
_reflns_number_total 2003
_reflns_threshold_expression >2sigma(I)
_cod_data_source_file cg9002109sup1.cif
_cod_data_source_block (8)
_cod_original_sg_symbol_H-M 'P 21/n'
_cod_database_code 4509507

loop_
_symmetry_equiv_pos_as_xyz
'x, y, z'
'-x+1/2, y+1/2, -z+1/2'
'-x, -y, -z'
'x-1/2, -y-1/2, z-1/2'

loop_
_atom_site_label
_atom_site_type_symbol
_atom_site_fract_x
_atom_site_fract_y
_atom_site_fract_z
_atom_site_U_iso_or_equiv
_atom_site_adp_type
_atom_site_occupancy
_atom_site_calc_flag
_atom_site_refinement_flags
N1 N 0.2156(10) 0.4439(4) 0.2442(5) 0.0286(11) Uani 1 d .
H1A H 0.1796 0.4106 0.1694 0.080 Uiso 1 d R
N2 N 0.0719(11) 0.5157(4) 0.2749(5) 0.0300(11) Uani 1 d .
H2A H -0.0781 0.5384 0.2254 0.080 Uiso 1 d R
C1 C 0.4213(12) 0.4287(5) 0.3406(6) 0.0262(11) Uani 1 d .
H1B H 0.5549 0.3805 0.3433 0.080 Uiso 1 d R
C2 C 0.4085(11) 0.4949(4) 0.4374(5) 0.0213(11) Uani 1 d .
C3 C 0.1830(13) 0.5481(5) 0.3909(6) 0.0330(14) Uani 1 d .
H3A H 0.1203 0.6006 0.4355 0.080 Uiso 1 d R
Ta1 Ta -0.60843(4) 0.687928(17) 0.04632(2) 0.02210(13) Uani 1 d .
F1 F -0.4135(9) 0.7980(3) 0.1182(5) 0.0426(11) Uani 1 d .
F2 F -0.8297(9) 0.7032(3) 0.1614(5) 0.0415(10) Uani 1 d .
F3 F -0.8090(10) 0.5791(3) -0.0301(5) 0.0497(11) Uani 1 d .
F4 F -0.3785(11) 0.6696(4) -0.0651(5) 0.0552(14) Uani 1 d .
F5 F -0.3950(8) 0.6014(3) 0.1656(4) 0.0378(9) Uani 1 d .
F6 F -0.8145(11) 0.7715(4) -0.0750(5) 0.0578(13) Uani 1 d .

loop_
_atom_site_aniso_label
_atom_site_aniso_U_11
_atom_site_aniso_U_22
_atom_site_aniso_U_33
_atom_site_aniso_U_23
_atom_site_aniso_U_13
_atom_site_aniso_U_12
N1 0.027(3) 0.032(3) 0.026(3) -0.003(2) 0.006(2) -0.001(2)
N2 0.028(3) 0.029(3) 0.028(2) 0.003(2) -0.005(2) 0.004(2)
C1 0.026(3) 0.027(3) 0.025(3) -0.001(2) 0.003(2) -0.001(2)
C2 0.023(3) 0.021(3) 0.017(3) 0.0016(19) -0.002(2) 0.002(2)
C3 0.037(3) 0.031(3) 0.026(3) 0.000(2) -0.002(3) 0.012(3)
Ta1 0.02158(17) 0.02109(17) 0.02269(17) -0.00030(8) 0.00302(10) -0.00017(8)
F1 0.039(2) 0.029(2) 0.062(3) -0.0122(19) 0.016(2) -0.0115(16)
F2 0.041(2) 0.044(2) 0.048(3) 0.0047(19) 0.028(2) 0.0009(18)
F3 0.043(2) 0.038(2) 0.058(3) -0.012(2) -0.010(2) -0.006(2)
F4 0.064(4) 0.065(3) 0.047(3) -0.010(2) 0.035(3) 0.004(2)
F5 0.032(2) 0.036(2) 0.039(2) 0.0047(17) -0.0058(17) 0.0071(16)
F6 0.070(3) 0.059(3) 0.041(2) 0.020(2) 0.004(2) 0.020(3)

loop_
_atom_type_symbol
_atom_type_description
_atom_type_scat_dispersion_real
_atom_type_scat_dispersion_imag
_atom_type_scat_source
C C 0.0033 0.0016 'International Tables Vol C Tables 4.2.6.8 and 6.1.1.4'
H H 0.0000 0.0000 'International Tables Vol C Tables 4.2.6.8 and 6.1.1.4'
N N 0.0061 0.0033 'International Tables Vol C Tables 4.2.6.8 and 6.1.1.4'
F F 0.0171 0.0103 'International Tables Vol C Tables 4.2.6.8 and 6.1.1.4'
Ta Ta -0.7052 6.5227 'International Tables Vol C Tables 4.2.6.8 and 6.1.1.4'

loop_
_geom_angle_atom_site_label_1
_geom_angle_atom_site_label_2
_geom_angle_atom_site_label_3
_geom_angle
_geom_angle_site_symmetry_3
N2 N1 C1 109.7(5) .
C3 N2 N1 108.8(5) .
N1 C1 C2 107.7(5) .
C3 C2 C1 105.1(5) .
C3 C2 C2 127.6(7) 3_666
C1 C2 C2 127.3(7) 3_666
N2 C3 C2 108.7(5) .
F6 Ta1 F2 91.9(2) .
F6 Ta1 F1 88.2(2) .
F2 Ta1 F1 90.4(2) .
F6 Ta1 F4 90.1(3) .
F2 Ta1 F4 178.0(2) .
F1 Ta1 F4 89.6(2) .
F6 Ta1 F3 90.3(2) .
F2 Ta1 F3 90.0(2) .
F1 Ta1 F3 178.5(2) .
F4 Ta1 F3 90.0(2) .
F6 Ta1 F5 178.3(2) .
F2 Ta1 F5 89.7(2) .
F1 Ta1 F5 92.4(2) .
F4 Ta1 F5 88.3(2) .
F3 Ta1 F5 89.1(2) .

loop_
_geom_bond_atom_site_label_1
_geom_bond_atom_site_label_2
_geom_bond_distance
_geom_bond_site_symmetry_2
N1 N2 1.326(7) .
N1 C1 1.329(8) .
N2 C3 1.317(8) .
C1 C2 1.385(8) .
C2 C3 1.386(8) .
C2 C2 1.464(10) 3_666
Ta1 F6 1.877(5) .
Ta1 F2 1.881(4) .
Ta1 F1 1.886(4) .
Ta1 F4 1.891(5) .
Ta1 F3 1.901(4) .
Ta1 F5 1.906(4) .

loop_
_geom_hbond_atom_site_label_D
_geom_hbond_atom_site_label_H
_geom_hbond_atom_site_label_A
_geom_hbond_distance_DH
_geom_hbond_distance_HA
_geom_hbond_distance_DA
_geom_hbond_angle_DHA
_geom_hbond_site_symmetry_A
N1 H1A F4 0.90 2.01 2.742(7) 137.0 3_565
N1 H1A F3 0.90 2.17 2.770(7) 123.3 3_465
N2 H2A F5 0.90 1.86 2.736(7) 164.2 .
